data_4122424
loop_
_publ_author_name
'Henry, Christopher E.'
'Xu, Qihai'
'Fan, Yi Chiao'
'Martin, Tioga J.'
'Belding, Lee'
'Dudding, Travis'
'Kwon, Ohyun'

_publ_section_title
;
 Hydroxyproline-Derived Pseudoenantiomeric [2.2.1] Bicyclic Phosphines:
 Asymmetric Synthesis of (+)- and (-)-Pyrrolines.
;
_journal_issue 34
_journal_name_full 'Journal of the American Chemical Society'
_journal_page_first 11890
_journal_paper_doi 10.1021/ja505592h
_journal_volume 136
_journal_year 2014
_chemical_absolute_configuration ad
_chemical_formula_moiety 'C22 H22 N O3 P S'
_chemical_formula_sum 'C22 H22 N O3 P S'
_chemical_formula_weight 411.44
_chemical_name_systematic
; 
 ? 
;
_space_group_IT_number 4
_symmetry_cell_setting monoclinic
_symmetry_space_group_name_Hall 'P 2yb'
_symmetry_space_group_name_H-M 'P 1 21 1'
_atom_sites_solution_hydrogens geom
_atom_sites_solution_primary direct
_atom_sites_solution_secondary difmap
_audit_creation_method SHELXL-97
_cell_angle_alpha 90.00
_cell_angle_beta 96.189(3)
_cell_angle_gamma 90.00
_cell_formula_units_Z 4
_cell_length_a 12.406(3)
_cell_length_b 10.684(3)
_cell_length_c 14.798(4)
_cell_measurement_reflns_used 9943
_cell_measurement_temperature 100(2)
_cell_measurement_theta_max 28.50
_cell_measurement_theta_min 3.72
_cell_volume 1950.0(9)
_computing_cell_refinement 'Bruker SAINT'
_computing_data_collection 'Bruker APEX2'
_computing_data_reduction 'Bruker SAINT'
_computing_molecular_graphics 'Bruker SHELXTL'
_computing_publication_material 'Bruker SHELXTL'
_computing_structure_refinement 'SHELXL-97 (Sheldrick, 2008)'
_computing_structure_solution 'SHELXS-97 (Sheldrick, 2008)'
_diffrn_ambient_temperature 100(2)
_diffrn_measured_fraction_theta_full 0.993
_diffrn_measured_fraction_theta_max 0.993
_diffrn_measurement_device_type 'Bruker APEX-II CCD'
_diffrn_measurement_method '\f and \w scans'
_diffrn_radiation_monochromator graphite
_diffrn_radiation_source 'fine-focus sealed tube'
_diffrn_radiation_type MoK\a
_diffrn_radiation_wavelength 0.71073
_diffrn_reflns_av_R_equivalents 0.0516
_diffrn_reflns_av_sigmaI/netI 0.0681
_diffrn_reflns_limit_h_max 16
_diffrn_reflns_limit_h_min -16
_diffrn_reflns_limit_k_max 14
_diffrn_reflns_limit_k_min -14
_diffrn_reflns_limit_l_max 19
_diffrn_reflns_limit_l_min -19
_diffrn_reflns_number 23986
_diffrn_reflns_theta_full 28.51
_diffrn_reflns_theta_max 28.51
_diffrn_reflns_theta_min 3.72
_exptl_absorpt_coefficient_mu 0.272
_exptl_absorpt_correction_T_max 0.9919
_exptl_absorpt_correction_T_min 0.9156
_exptl_absorpt_correction_type multi-scan
_exptl_absorpt_process_details 'Sadabs (Bruker)'
_exptl_crystal_colour colorless
_exptl_crystal_density_diffrn 1.402
_exptl_crystal_density_method 'not measured'
_exptl_crystal_description platelet
_exptl_crystal_F_000 864
_exptl_crystal_size_max 0.20
_exptl_crystal_size_mid 0.15
_exptl_crystal_size_min 0.03
_refine_diff_density_max 0.592
_refine_diff_density_min -0.359
_refine_diff_density_rms 0.055
_refine_ls_abs_structure_details 'Flack H D (1983), Acta Cryst. A39, 876-881'
_refine_ls_abs_structure_Flack 0.02(5)
_refine_ls_extinction_method none
_refine_ls_goodness_of_fit_ref 1.027
_refine_ls_hydrogen_treatment constr
_refine_ls_matrix_type full
_refine_ls_number_parameters 507
_refine_ls_number_reflns 9530
_refine_ls_number_restraints 1
_refine_ls_restrained_S_all 1.027
_refine_ls_R_factor_all 0.0635
_refine_ls_R_factor_gt 0.0435
_refine_ls_shift/su_max 0.001
_refine_ls_shift/su_mean 0.000
_refine_ls_structure_factor_coef Fsqd
_refine_ls_weighting_details 'calc w=1/[\s^2^(Fo^2^)+(0.0401P)^2^+0.1590P] where P=(Fo^2^+2Fc^2^)/3'
_refine_ls_weighting_scheme calc
_refine_ls_wR_factor_gt 0.0886
_refine_ls_wR_factor_ref 0.0971
_reflns_number_gt 7585
_reflns_number_total 9530
_reflns_threshold_expression >2sigma(I)
_cod_data_source_file ja505592h_si_004.cif
_cod_data_source_block kw1009s
_cod_depositor_comments
;
The following automatic conversions were performed:

'_symmetry_cell_setting' value 'Monoclinic' changed to 'monoclinic'
according to
/usr/data/users/saulius/crontab/automatic-downloads/rss-feeds/ACS/lib/dictionaries/cif_core.dic
dictionary named 'cif_core.dic' version 2.4.2 from 2011-04-26.

Automatic conversion script
Id: cif_fix_values 2281 2013-09-26 08:29:07Z andrius 

 Adding full bibliography for 4122420--4122424.cif.
;
_cod_original_cell_volume 1949.9(8)
_cod_original_sg_symbol_Hall P2yb
_cod_original_sg_symbol_H-M ' P 21'
_cod_database_code 4122424

loop_
_symmetry_equiv_pos_as_xyz
'x, y, z'
'-x, y+1/2, -z'

loop_
_atom_site_label
_atom_site_type_symbol
_atom_site_fract_x
_atom_site_fract_y
_atom_site_fract_z
_atom_site_U_iso_or_equiv
_atom_site_adp_type
_atom_site_occupancy
_atom_site_symmetry_multiplicity
_atom_site_calc_flag
_atom_site_refinement_flags
S1 S 0.54776(5) 0.60206(6) 0.38007(5) 0.02777(15) Uani 1 1 d .
P1 P 0.35550(5) 0.86156(6) 0.16099(5) 0.02397(15) Uani 1 1 d .
O1 O 0.54942(15) 0.48029(18) 0.33900(14) 0.0349(5) Uani 1 1 d .
O2 O 0.64693(13) 0.6662(2) 0.41055(13) 0.0356(5) Uani 1 1 d .
O3 O 0.25200(14) 0.91131(17) 0.11367(13) 0.0310(4) Uani 1 1 d .
N1 N 0.48375(16) 0.69441(19) 0.30388(15) 0.0241(5) Uani 1 1 d .
C1 C 0.4944(2) 0.6720(3) 0.54733(19) 0.0326(6) Uani 1 1 d .
H1 H 0.5563 0.7248 0.5509 0.039 Uiso 1 1 calc R
C2 C 0.4274(2) 0.6727(3) 0.61607(19) 0.0339(6) Uani 1 1 d .
H2 H 0.4433 0.7272 0.6665 0.041 Uiso 1 1 calc R
C3 C 0.3372(2) 0.5954(3) 0.61292(19) 0.0303(6) Uani 1 1 d .
C4 C 0.3148(2) 0.5156(2) 0.53834(19) 0.0289(6) Uani 1 1 d .
H4 H 0.2533 0.4622 0.5356 0.035 Uiso 1 1 calc R
C5 C 0.3801(2) 0.5129(2) 0.46872(19) 0.0278(6) Uani 1 1 d .
H5 H 0.3642 0.4576 0.4188 0.033 Uiso 1 1 calc R
C6 C 0.4703(2) 0.5926(2) 0.47212(18) 0.0272(6) Uani 1 1 d .
C7 C 0.2665(2) 0.5977(3) 0.6897(2) 0.0398(7) Uani 1 1 d .
H7A H 0.1908 0.5836 0.6655 0.060 Uiso 1 1 calc R
H7B H 0.2731 0.6793 0.7201 0.060 Uiso 1 1 calc R
H7C H 0.2897 0.5317 0.7335 0.060 Uiso 1 1 calc R
C8 C 0.37474(19) 0.6550(2) 0.26035(18) 0.0246(5) Uani 1 1 d .
H8 H 0.3582 0.5649 0.2709 0.030 Uiso 1 1 calc R
C9 C 0.3666(2) 0.6903(2) 0.15910(18) 0.0261(6) Uani 1 1 d .
H9A H 0.3018 0.6521 0.1250 0.031 Uiso 1 1 calc R
H9B H 0.4321 0.6635 0.1315 0.031 Uiso 1 1 calc R
C10 C 0.3621(2) 0.8666(2) 0.28481(18) 0.0259(5) Uani 1 1 d .
H10 H 0.3324 0.9448 0.3098 0.031 Uiso 1 1 calc R
C11 C 0.4761(2) 0.8299(2) 0.32814(19) 0.0270(6) Uani 1 1 d .
H11A H 0.5327 0.8797 0.3023 0.032 Uiso 1 1 calc R
H11B H 0.4831 0.8417 0.3949 0.032 Uiso 1 1 calc R
C12 C 0.2977(2) 0.7454(2) 0.3022(2) 0.0291(6) Uani 1 1 d .
H12A H 0.2941 0.7295 0.3677 0.035 Uiso 1 1 calc R
H12B H 0.2239 0.7453 0.2693 0.035 Uiso 1 1 calc R
C13 C 0.4749(2) 0.9351(3) 0.12474(18) 0.0259(6) Uani 1 1 d .
C14 C 0.5556(2) 0.8637(3) 0.09350(19) 0.0279(6) Uani 1 1 d .
H14 H 0.5491 0.7751 0.0940 0.033 Uiso 1 1 calc R
C15 C 0.6479(2) 0.9179(3) 0.06072(19) 0.0306(6) Uani 1 1 d .
H15 H 0.7023 0.8661 0.0398 0.037 Uiso 1 1 calc R
C16 C 0.6584(2) 1.0451(3) 0.05937(19) 0.0290(6) Uani 1 1 d .
H16 H 0.7194 1.0816 0.0359 0.035 Uiso 1 1 calc R
C17 C 0.5791(2) 1.1231(2) 0.09268(18) 0.0273(6) Uani 1 1 d .
C18 C 0.4856(2) 1.0702(2) 0.12551(18) 0.0255(6) Uani 1 1 d .
C19 C 0.4092(2) 1.1513(3) 0.15884(18) 0.0263(6) Uani 1 1 d .
H19 H 0.3454 1.1176 0.1796 0.032 Uiso 1 1 calc R
C20 C 0.4258(2) 1.2782(3) 0.1616(2) 0.0321(6) Uani 1 1 d .
H20 H 0.3737 1.3315 0.1844 0.039 Uiso 1 1 calc R
C21 C 0.5193(2) 1.3300(3) 0.1311(2) 0.0352(7) Uani 1 1 d .
H21 H 0.5307 1.4179 0.1347 0.042 Uiso 1 1 calc R
C22 C 0.5938(2) 1.2558(3) 0.0963(2) 0.0313(6) Uani 1 1 d .
H22 H 0.6557 1.2923 0.0743 0.038 Uiso 1 1 calc R
S2 S 0.16153(5) 0.27690(7) 0.28903(5) 0.03151(16) Uani 1 1 d .
P2 P -0.02129(5) 0.16581(6) 0.00205(5) 0.02204(14) Uani 1 1 d .
O4 O 0.23162(16) 0.3818(2) 0.27858(14) 0.0432(5) Uani 1 1 d .
O5 O 0.20507(15) 0.1607(2) 0.32547(14) 0.0386(5) Uani 1 1 d .
O6 O -0.12526(13) 0.12755(16) -0.05055(13) 0.0276(4) Uani 1 1 d .
N2 N 0.10090(16) 0.24753(19) 0.18777(15) 0.0255(5) Uani 1 1 d .
C23 C 0.0155(2) 0.2362(2) 0.41147(19) 0.0296(6) Uani 1 1 d .
H23 H 0.0436 0.1535 0.4159 0.036 Uiso 1 1 calc R
C24 C -0.0698(2) 0.2695(3) 0.45868(18) 0.0299(6) Uani 1 1 d .
H24 H -0.0997 0.2092 0.4960 0.036 Uiso 1 1 calc R
C25 C -0.1133(2) 0.3906(3) 0.45275(18) 0.0303(6) Uani 1 1 d .
C26 C -0.0650(2) 0.4778(3) 0.4003(2) 0.0363(7) Uani 1 1 d .
H26 H -0.0918 0.5612 0.3971 0.044 Uiso 1 1 calc R
C27 C 0.0214(2) 0.4462(3) 0.3524(2) 0.0360(7) Uani 1 1 d .
H27 H 0.0534 0.5071 0.3168 0.043 Uiso 1 1 calc R
C28 C 0.0604(2) 0.3246(3) 0.35711(19) 0.0297(6) Uani 1 1 d .
C29 C -0.2089(2) 0.4246(3) 0.5017(2) 0.0380(7) Uani 1 1 d .
H29A H -0.2176 0.5158 0.5017 0.057 Uiso 1 1 calc R
H29B H -0.1972 0.3943 0.5645 0.057 Uiso 1 1 calc R
H29C H -0.2745 0.3859 0.4709 0.057 Uiso 1 1 calc R
C30 C 0.00266(19) 0.1654(2) 0.18173(18) 0.0254(5) Uani 1 1 d .
H30 H -0.0089 0.1245 0.2407 0.030 Uiso 1 1 calc R
C31 C 0.0118(2) 0.0715(2) 0.10396(18) 0.0259(6) Uani 1 1 d .
H31A H -0.0402 0.0017 0.1066 0.031 Uiso 1 1 calc R
H31B H 0.0861 0.0370 0.1063 0.031 Uiso 1 1 calc R
C32 C -0.0309(2) 0.3102(2) 0.06844(19) 0.0261(6) Uani 1 1 d .
H32 H -0.0711 0.3799 0.0346 0.031 Uiso 1 1 calc R
C33 C 0.0802(2) 0.3482(2) 0.11821(19) 0.0301(6) Uani 1 1 d .
H33A H 0.1370 0.3494 0.0761 0.036 Uiso 1 1 calc R
H33B H 0.0766 0.4315 0.1471 0.036 Uiso 1 1 calc R
C34 C -0.0875(2) 0.2564(2) 0.14789(18) 0.0265(6) Uani 1 1 d .
H34A H -0.1003 0.3207 0.1937 0.032 Uiso 1 1 calc R
H34B H -0.1563 0.2132 0.1269 0.032 Uiso 1 1 calc R
C35 C 0.09063(18) 0.1683(2) -0.06685(17) 0.0225(5) Uani 1 1 d .
C36 C 0.18591(19) 0.1074(2) -0.03766(19) 0.0257(5) Uani 1 1 d .
H36 H 0.1954 0.0731 0.0219 0.031 Uiso 1 1 calc R
C37 C 0.2692(2) 0.0947(3) -0.0940(2) 0.0306(6) Uani 1 1 d .
H37 H 0.3333 0.0503 -0.0728 0.037 Uiso 1 1 calc R
C38 C 0.2588(2) 0.1458(2) -0.1790(2) 0.0295(6) Uani 1 1 d .
H38 H 0.3149 0.1349 -0.2171 0.035 Uiso 1 1 calc R
C39 C 0.1645(2) 0.2154(2) -0.21107(18) 0.0260(6) Uani 1 1 d .
C40 C 0.0774(2) 0.2252(2) -0.15597(18) 0.0225(5) Uani 1 1 d .
C41 C -0.0161(2) 0.2932(2) -0.19024(18) 0.0249(5) Uani 1 1 d .
H41 H -0.0758 0.2989 -0.1552 0.030 Uiso 1 1 calc R
C42 C -0.0216(2) 0.3506(2) -0.27314(18) 0.0288(6) Uani 1 1 d .
H42 H -0.0848 0.3966 -0.2946 0.035 Uiso 1 1 calc R
C43 C 0.0643(2) 0.3427(3) -0.3271(2) 0.0331(6) Uani 1 1 d .
H43 H 0.0596 0.3840 -0.3842 0.040 Uiso 1 1 calc R
C44 C 0.1555(2) 0.2752(3) -0.29697(18) 0.0290(6) Uani 1 1 d .
H44 H 0.2131 0.2685 -0.3342 0.035 Uiso 1 1 calc R

loop_
_atom_site_aniso_label
_atom_site_aniso_U_11
_atom_site_aniso_U_22
_atom_site_aniso_U_33
_atom_site_aniso_U_23
_atom_site_aniso_U_13
_atom_site_aniso_U_12
S1 0.0232(3) 0.0276(3) 0.0314(4) 0.0061(3) -0.0023(3) 0.0010(3)
P1 0.0198(3) 0.0214(3) 0.0300(4) 0.0048(3) -0.0003(3) -0.0001(3)
O1 0.0365(11) 0.0269(10) 0.0406(12) 0.0032(9) 0.0018(9) 0.0084(9)
O2 0.0231(9) 0.0431(11) 0.0382(12) 0.0088(10) -0.0070(8) -0.0054(9)
O3 0.0209(9) 0.0269(9) 0.0436(12) 0.0107(9) -0.0043(8) -0.0002(7)
N1 0.0223(10) 0.0208(11) 0.0276(12) 0.0028(9) -0.0043(9) -0.0026(9)
C1 0.0348(14) 0.0282(14) 0.0325(16) 0.0031(13) -0.0068(12) -0.0091(13)
C2 0.0467(16) 0.0256(14) 0.0272(15) -0.0001(12) -0.0060(13) -0.0076(13)
C3 0.0357(14) 0.0235(13) 0.0305(16) 0.0060(12) -0.0024(12) 0.0009(12)
C4 0.0310(14) 0.0260(13) 0.0280(16) 0.0051(12) -0.0051(12) -0.0050(11)
C5 0.0338(14) 0.0198(12) 0.0275(15) 0.0028(11) -0.0062(12) -0.0029(11)
C6 0.0270(13) 0.0232(12) 0.0296(15) 0.0051(12) -0.0045(11) -0.0008(11)
C7 0.0413(16) 0.0431(17) 0.0348(18) 0.0020(15) 0.0028(13) -0.0002(15)
C8 0.0218(12) 0.0200(11) 0.0308(15) 0.0022(11) -0.0025(10) -0.0041(10)
C9 0.0236(12) 0.0238(13) 0.0291(15) 0.0006(11) -0.0057(11) -0.0019(11)
C10 0.0256(12) 0.0215(12) 0.0307(15) 0.0014(12) 0.0036(11) 0.0026(11)
C11 0.0315(14) 0.0205(12) 0.0281(15) 0.0014(11) -0.0007(12) -0.0030(11)
C12 0.0263(13) 0.0259(14) 0.0352(17) 0.0070(12) 0.0028(12) 0.0020(11)
C13 0.0224(13) 0.0298(14) 0.0246(14) 0.0044(11) -0.0014(11) -0.0019(11)
C14 0.0252(13) 0.0236(12) 0.0346(16) 0.0025(12) 0.0024(11) -0.0009(12)
C15 0.0259(14) 0.0359(15) 0.0295(16) 0.0006(12) 0.0017(12) 0.0017(12)
C16 0.0233(12) 0.0342(14) 0.0294(16) 0.0049(12) 0.0021(11) -0.0027(12)
C17 0.0226(12) 0.0311(14) 0.0272(15) 0.0044(11) -0.0021(11) -0.0028(11)
C18 0.0232(12) 0.0274(14) 0.0251(14) 0.0029(11) -0.0011(10) 0.0011(10)
C19 0.0221(12) 0.0278(13) 0.0283(15) 0.0025(12) -0.0002(11) -0.0043(11)
C20 0.0305(14) 0.0272(13) 0.0386(17) 0.0012(13) 0.0038(12) 0.0009(13)
C21 0.0329(15) 0.0263(14) 0.0457(19) 0.0062(13) -0.0001(14) -0.0034(12)
C22 0.0242(13) 0.0305(15) 0.0386(17) 0.0086(13) 0.0011(12) -0.0050(12)
S2 0.0258(3) 0.0386(4) 0.0296(4) -0.0045(3) 0.0009(3) -0.0052(3)
P2 0.0201(3) 0.0184(3) 0.0272(4) 0.0011(3) 0.0007(3) -0.0002(3)
O4 0.0359(11) 0.0522(13) 0.0414(13) -0.0096(11) 0.0036(10) -0.0206(10)
O5 0.0316(10) 0.0477(12) 0.0351(12) -0.0004(10) -0.0029(9) 0.0096(10)
O6 0.0211(8) 0.0292(10) 0.0316(11) 0.0004(8) -0.0006(8) -0.0035(7)
N2 0.0237(11) 0.0276(12) 0.0252(12) -0.0016(9) 0.0025(9) -0.0066(9)
C23 0.0345(15) 0.0251(13) 0.0279(16) 0.0016(11) -0.0027(12) 0.0018(12)
C24 0.0348(14) 0.0290(14) 0.0254(15) 0.0058(12) 0.0007(12) -0.0009(13)
C25 0.0337(14) 0.0320(15) 0.0232(14) -0.0020(12) -0.0061(12) 0.0015(12)
C26 0.0495(18) 0.0261(14) 0.0327(17) 0.0011(12) 0.0009(14) 0.0070(14)
C27 0.0491(18) 0.0278(14) 0.0307(17) 0.0002(12) 0.0027(14) -0.0056(13)
C28 0.0307(14) 0.0321(14) 0.0252(15) -0.0041(12) -0.0015(12) -0.0027(12)
C29 0.0383(16) 0.0425(17) 0.0318(17) 0.0004(14) -0.0025(13) 0.0069(14)
C30 0.0250(12) 0.0237(12) 0.0277(14) 0.0016(12) 0.0035(10) -0.0048(11)
C31 0.0262(13) 0.0207(13) 0.0312(16) 0.0000(11) 0.0048(11) -0.0005(10)
C32 0.0284(13) 0.0200(12) 0.0296(15) -0.0013(11) 0.0020(11) 0.0020(10)
C33 0.0361(14) 0.0217(13) 0.0330(16) 0.0004(12) 0.0059(12) -0.0072(12)
C34 0.0251(12) 0.0256(13) 0.0290(15) -0.0012(11) 0.0043(11) -0.0002(11)
C35 0.0191(11) 0.0184(11) 0.0292(14) -0.0017(11) -0.0007(10) -0.0015(10)
C36 0.0236(12) 0.0203(11) 0.0324(15) 0.0025(11) 0.0000(11) -0.0013(11)
C37 0.0225(12) 0.0259(13) 0.0428(17) 0.0029(13) 0.0007(11) 0.0033(12)
C38 0.0246(12) 0.0276(13) 0.0371(16) -0.0014(12) 0.0068(11) 0.0016(11)
C39 0.0288(13) 0.0209(12) 0.0277(15) -0.0030(11) 0.0005(11) -0.0016(11)
C40 0.0221(12) 0.0176(11) 0.0270(15) -0.0050(10) -0.0017(10) -0.0023(10)
C41 0.0239(12) 0.0203(12) 0.0301(15) -0.0012(11) 0.0009(11) 0.0007(10)
C42 0.0284(13) 0.0257(13) 0.0302(15) 0.0029(12) -0.0070(11) -0.0026(12)
C43 0.0380(15) 0.0316(15) 0.0278(16) 0.0022(12) -0.0054(12) -0.0072(13)
C44 0.0296(13) 0.0295(13) 0.0281(15) -0.0024(12) 0.0035(11) -0.0075(12)

loop_
_atom_type_symbol
_atom_type_description
_atom_type_scat_dispersion_real
_atom_type_scat_dispersion_imag
_atom_type_scat_source
C C 0.0033 0.0016 'International Tables Vol C Tables 4.2.6.8 and 6.1.1.4'
H H 0.0000 0.0000 'International Tables Vol C Tables 4.2.6.8 and 6.1.1.4'
N N 0.0061 0.0033 'International Tables Vol C Tables 4.2.6.8 and 6.1.1.4'
O O 0.0106 0.0060 'International Tables Vol C Tables 4.2.6.8 and 6.1.1.4'
P P 0.1023 0.0942 'International Tables Vol C Tables 4.2.6.8 and 6.1.1.4'
S S 0.1246 0.1234 'International Tables Vol C Tables 4.2.6.8 and 6.1.1.4'

loop_
_geom_angle_atom_site_label_1
_geom_angle_atom_site_label_2
_geom_angle_atom_site_label_3
_geom_angle
O1 S1 O2 120.90(13)
O1 S1 N1 106.39(12)
O2 S1 N1 105.29(11)
O1 S1 C6 108.10(12)
O2 S1 C6 107.82(12)
N1 S1 C6 107.69(12)
O3 P1 C13 113.39(12)
O3 P1 C10 113.80(11)
C13 P1 C10 109.59(12)
O3 P1 C9 114.20(11)
C13 P1 C9 111.31(12)
C10 P1 C9 92.82(12)
C8 N1 C11 107.32(19)
C8 N1 S1 118.44(16)
C11 N1 S1 117.14(17)
C2 C1 C6 119.5(3)
C2 C1 H1 120.2
C6 C1 H1 120.2
C1 C2 C3 121.3(3)
C1 C2 H2 119.4
C3 C2 H2 119.4
C2 C3 C4 118.7(3)
C2 C3 C7 119.8(3)
C4 C3 C7 121.5(3)
C5 C4 C3 121.3(3)
C5 C4 H4 119.3
C3 C4 H4 119.3
C4 C5 C6 119.5(3)
C4 C5 H5 120.3
C6 C5 H5 120.3
C5 C6 C1 119.7(3)
C5 C6 S1 120.6(2)
C1 C6 S1 119.5(2)
C3 C7 H7A 109.5
C3 C7 H7B 109.5
H7A C7 H7B 109.5
C3 C7 H7C 109.5
H7A C7 H7C 109.5
H7B C7 H7C 109.5
N1 C8 C12 102.9(2)
N1 C8 C9 108.20(19)
C12 C8 C9 105.1(2)
N1 C8 H8 113.3
C12 C8 H8 113.3
C9 C8 H8 113.3
C8 C9 P1 103.11(17)
C8 C9 H9A 111.1
P1 C9 H9A 111.1
C8 C9 H9B 111.1
P1 C9 H9B 111.1
H9A C9 H9B 109.1
C11 C10 C12 100.6(2)
C11 C10 P1 110.52(18)
C12 C10 P1 99.99(18)
C11 C10 H10 114.7
C12 C10 H10 114.7
P1 C10 H10 114.7
N1 C11 C10 103.0(2)
N1 C11 H11A 111.2
C10 C11 H11A 111.2
N1 C11 H11B 111.2
C10 C11 H11B 111.2
H11A C11 H11B 109.1
C8 C12 C10 95.9(2)
C8 C12 H12A 112.6
C10 C12 H12A 112.6
C8 C12 H12B 112.6
C10 C12 H12B 112.6
H12A C12 H12B 110.1
C14 C13 C18 119.0(2)
C14 C13 P1 120.5(2)
C18 C13 P1 120.51(19)
C13 C14 C15 122.2(3)
C13 C14 H14 118.9
C15 C14 H14 118.9
C16 C15 C14 119.6(3)
C16 C15 H15 120.2
C14 C15 H15 120.2
C15 C16 C17 120.6(3)
C15 C16 H16 119.7
C17 C16 H16 119.7
C16 C17 C18 120.5(2)
C16 C17 C22 120.4(2)
C18 C17 C22 119.1(2)
C19 C18 C17 118.6(2)
C19 C18 C13 123.3(2)
C17 C18 C13 118.1(2)
C20 C19 C18 120.8(2)
C20 C19 H19 119.6
C18 C19 H19 119.6
C19 C20 C21 120.5(3)
C19 C20 H20 119.8
C21 C20 H20 119.8
C22 C21 C20 120.7(3)
C22 C21 H21 119.6
C20 C21 H21 119.6
C21 C22 C17 120.2(3)
C21 C22 H22 119.9
C17 C22 H22 119.9
O5 S2 O4 120.47(13)
O5 S2 N2 107.22(12)
O4 S2 N2 105.98(12)
O5 S2 C28 107.26(13)
O4 S2 C28 108.17(13)
N2 S2 C28 107.06(12)
O6 P2 C35 112.54(11)
O6 P2 C31 112.67(11)
C35 P2 C31 110.88(12)
O6 P2 C32 114.01(11)
C35 P2 C32 112.72(12)
C31 P2 C32 92.48(12)
C33 N2 C30 107.65(19)
C33 N2 S2 121.50(17)
C30 N2 S2 117.32(17)
C24 C23 C28 119.7(3)
C24 C23 H23 120.2
C28 C23 H23 120.2
C23 C24 C25 121.2(3)
C23 C24 H24 119.4
C25 C24 H24 119.4
C26 C25 C24 117.9(3)
C26 C25 C29 121.2(3)
C24 C25 C29 120.8(3)
C25 C26 C27 121.6(3)
C25 C26 H26 119.2
C27 C26 H26 119.2
C28 C27 C26 119.1(3)
C28 C27 H27 120.4
C26 C27 H27 120.4
C27 C28 C23 120.3(3)
C27 C28 S2 120.5(2)
C23 C28 S2 119.1(2)
C25 C29 H29A 109.5
C25 C29 H29B 109.5
H29A C29 H29B 109.5
C25 C29 H29C 109.5
H29A C29 H29C 109.5
H29B C29 H29C 109.5
N2 C30 C34 102.1(2)
N2 C30 C31 107.5(2)
C34 C30 C31 106.3(2)
N2 C30 H30 113.4
C34 C30 H30 113.4
C31 C30 H30 113.4
C30 C31 P2 103.32(17)
C30 C31 H31A 111.1
P2 C31 H31A 111.1
C30 C31 H31B 111.1
P2 C31 H31B 111.1
H31A C31 H31B 109.1
C34 C32 C33 101.0(2)
C34 C32 P2 98.93(17)
C33 C32 P2 111.66(18)
C34 C32 H32 114.5
C33 C32 H32 114.5
P2 C32 H32 114.5
N2 C33 C32 102.6(2)
N2 C33 H33A 111.3
C32 C33 H33A 111.3
N2 C33 H33B 111.3
C32 C33 H33B 111.3
H33A C33 H33B 109.2
C30 C34 C32 96.3(2)
C30 C34 H34A 112.5
C32 C34 H34A 112.5
C30 C34 H34B 112.5
C32 C34 H34B 112.5
H34A C34 H34B 110.0
C36 C35 C40 119.6(2)
C36 C35 P2 120.1(2)
C40 C35 P2 120.14(17)
C35 C36 C37 121.4(3)
C35 C36 H36 119.3
C37 C36 H36 119.3
C38 C37 C36 120.5(2)
C38 C37 H37 119.8
C36 C37 H37 119.8
C37 C38 C39 120.6(2)
C37 C38 H38 119.7
C39 C38 H38 119.7
C44 C39 C38 121.1(2)
C44 C39 C40 119.3(2)
C38 C39 C40 119.6(2)
C41 C40 C39 118.4(2)
C41 C40 C35 123.4(2)
C39 C40 C35 118.2(2)
C42 C41 C40 120.7(2)
C42 C41 H41 119.6
C40 C41 H41 119.6
C41 C42 C43 121.1(3)
C41 C42 H42 119.4
C43 C42 H42 119.4
C44 C43 C42 119.8(3)
C44 C43 H43 120.1
C42 C43 H43 120.1
C43 C44 C39 120.6(3)
C43 C44 H44 119.7
C39 C44 H44 119.7

loop_
_geom_bond_atom_site_label_1
_geom_bond_atom_site_label_2
_geom_bond_distance
S1 O1 1.437(2)
S1 O2 1.4377(19)
S1 N1 1.638(2)
S1 C6 1.753(3)
P1 O3 1.4925(18)
P1 C13 1.808(3)
P1 C10 1.826(3)
P1 C9 1.835(3)
N1 C8 1.494(3)
N1 C11 1.497(3)
C1 C2 1.382(4)
C1 C6 1.406(4)
C1 H1 0.9500
C2 C3 1.388(4)
C2 H2 0.9500
C3 C4 1.398(4)
C3 C7 1.509(4)
C4 C5 1.378(4)
C4 H4 0.9500
C5 C6 1.402(4)
C5 H5 0.9500
C7 H7A 0.9800
C7 H7B 0.9800
C7 H7C 0.9800
C8 C12 1.535(4)
C8 C9 1.538(4)
C8 H8 1.0000
C9 H9A 0.9900
C9 H9B 0.9900
C10 C11 1.539(4)
C10 C12 1.557(4)
C10 H10 1.0000
C11 H11A 0.9900
C11 H11B 0.9900
C12 H12A 0.9900
C12 H12B 0.9900
C13 C14 1.378(4)
C13 C18 1.450(4)
C14 C15 1.415(4)
C14 H14 0.9500
C15 C16 1.365(4)
C15 H15 0.9500
C16 C17 1.417(4)
C16 H16 0.9500
C17 C18 1.422(4)
C17 C22 1.430(4)
C18 C19 1.412(4)
C19 C20 1.371(4)
C19 H19 0.9500
C20 C21 1.403(4)
C20 H20 0.9500
C21 C22 1.360(4)
C21 H21 0.9500
C22 H22 0.9500
S2 O5 1.435(2)
S2 O4 1.437(2)
S2 N2 1.633(2)
S2 C28 1.767(3)
P2 O6 1.4900(18)
P2 C35 1.809(2)
P2 C31 1.823(3)
P2 C32 1.840(3)
N2 C33 1.492(3)
N2 C30 1.496(3)
C23 C24 1.375(4)
C23 C28 1.395(4)
C23 H23 0.9500
C24 C25 1.401(4)
C24 H24 0.9500
C25 C26 1.389(4)
C25 C29 1.500(4)
C26 C27 1.390(4)
C26 H26 0.9500
C27 C28 1.385(4)
C27 H27 0.9500
C29 H29A 0.9800
C29 H29B 0.9800
C29 H29C 0.9800
C30 C34 1.526(3)
C30 C31 1.540(4)
C30 H30 1.0000
C31 H31A 0.9900
C31 H31B 0.9900
C32 C34 1.544(4)
C32 C33 1.545(4)
C32 H32 1.0000
C33 H33A 0.9900
C33 H33B 0.9900
C34 H34A 0.9900
C34 H34B 0.9900
C35 C36 1.378(3)
C35 C40 1.445(4)
C36 C37 1.402(4)
C36 H36 0.9500
C37 C38 1.364(4)
C37 H37 0.9500
C38 C39 1.424(4)
C38 H38 0.9500
C39 C44 1.416(4)
C39 C40 1.425(4)
C40 C41 1.416(3)
C41 C42 1.367(4)
C41 H41 0.9500
C42 C43 1.401(4)
C42 H42 0.9500
C43 C44 1.375(4)
C43 H43 0.9500
C44 H44 0.9500

loop_
_geom_torsion_atom_site_label_1
_geom_torsion_atom_site_label_2
_geom_torsion_atom_site_label_3
_geom_torsion_atom_site_label_4
_geom_torsion
O1 S1 N1 C8 52.1(2)
O2 S1 N1 C8 -178.44(18)
C6 S1 N1 C8 -63.6(2)
O1 S1 N1 C11 -176.73(18)
O2 S1 N1 C11 -47.3(2)
C6 S1 N1 C11 67.6(2)
C6 C1 C2 C3 0.8(4)
C1 C2 C3 C4 0.0(4)
C1 C2 C3 C7 179.3(3)
C2 C3 C4 C5 -0.1(4)
C7 C3 C4 C5 -179.4(3)
C3 C4 C5 C6 -0.7(4)
C4 C5 C6 C1 1.5(4)
C4 C5 C6 S1 -174.1(2)
C2 C1 C6 C5 -1.6(4)
C2 C1 C6 S1 174.1(2)
O1 S1 C6 C5 -34.4(2)
O2 S1 C6 C5 -166.6(2)
N1 S1 C6 C5 80.2(2)
O1 S1 C6 C1 150.0(2)
O2 S1 C6 C1 17.8(3)
N1 S1 C6 C1 -95.4(2)
C11 N1 C8 C12 -26.9(3)
S1 N1 C8 C12 108.5(2)
C11 N1 C8 C9 83.9(2)
S1 N1 C8 C9 -140.63(18)
N1 C8 C9 P1 -71.6(2)
C12 C8 C9 P1 37.8(2)
O3 P1 C9 C8 -117.80(16)
C13 P1 C9 C8 112.22(17)
C10 P1 C9 C8 -0.08(17)
O3 P1 C10 C11 -172.69(16)
C13 P1 C10 C11 -44.6(2)
C9 P1 C10 C11 69.25(19)
O3 P1 C10 C12 81.89(18)
C13 P1 C10 C12 -149.97(16)
C9 P1 C10 C12 -36.16(17)
C8 N1 C11 C10 -7.0(3)
S1 N1 C11 C10 -143.05(17)
C12 C10 C11 N1 37.6(2)
P1 C10 C11 N1 -67.4(2)
N1 C8 C12 C10 48.5(2)
C9 C8 C12 C10 -64.6(2)
C11 C10 C12 C8 -52.5(2)
P1 C10 C12 C8 60.73(19)
O3 P1 C13 C14 -125.4(2)
C10 P1 C13 C14 106.3(2)
C9 P1 C13 C14 5.0(3)
O3 P1 C13 C18 52.7(3)
C10 P1 C13 C18 -75.6(2)
C9 P1 C13 C18 -176.9(2)
C18 C13 C14 C15 -1.1(4)
P1 C13 C14 C15 177.1(2)
C13 C14 C15 C16 -0.1(4)
C14 C15 C16 C17 1.6(4)
C15 C16 C17 C18 -1.9(4)
C15 C16 C17 C22 176.2(3)
C16 C17 C18 C19 179.4(2)
C22 C17 C18 C19 1.3(4)
C16 C17 C18 C13 0.7(4)
C22 C17 C18 C13 -177.4(3)
C14 C13 C18 C19 -177.9(3)
P1 C13 C18 C19 3.9(4)
C14 C13 C18 C17 0.7(4)
P1 C13 C18 C17 -177.4(2)
C17 C18 C19 C20 -1.6(4)
C13 C18 C19 C20 177.1(3)
C18 C19 C20 C21 0.2(4)
C19 C20 C21 C22 1.5(4)
C20 C21 C22 C17 -1.7(4)
C16 C17 C22 C21 -177.8(3)
C18 C17 C22 C21 0.3(4)
O5 S2 N2 C33 -158.52(19)
O4 S2 N2 C33 -28.6(2)
C28 S2 N2 C33 86.6(2)
O5 S2 N2 C30 65.7(2)
O4 S2 N2 C30 -164.44(19)
C28 S2 N2 C30 -49.1(2)
C28 C23 C24 C25 0.5(4)
C23 C24 C25 C26 -2.4(4)
C23 C24 C25 C29 177.7(2)
C24 C25 C26 C27 2.1(4)
C29 C25 C26 C27 -177.9(3)
C25 C26 C27 C28 0.0(4)
C26 C27 C28 C23 -1.9(4)
C26 C27 C28 S2 174.1(2)
C24 C23 C28 C27 1.7(4)
C24 C23 C28 S2 -174.4(2)
O5 S2 C28 C27 164.9(2)
O4 S2 C28 C27 33.5(3)
N2 S2 C28 C27 -80.3(2)
O5 S2 C28 C23 -19.1(3)
O4 S2 C28 C23 -150.4(2)
N2 S2 C28 C23 95.7(2)
C33 N2 C30 C34 -29.0(3)
S2 N2 C30 C34 112.4(2)
C33 N2 C30 C31 82.6(2)
S2 N2 C30 C31 -135.96(18)
N2 C30 C31 P2 -75.3(2)
C34 C30 C31 P2 33.4(2)
O6 P2 C31 C30 -113.02(17)
C35 P2 C31 C30 119.82(17)
C32 P2 C31 C30 4.33(18)
O6 P2 C32 C34 76.73(18)
C35 P2 C32 C34 -153.36(16)
C31 P2 C32 C34 -39.48(18)
O6 P2 C32 C33 -177.60(17)
C35 P2 C32 C33 -47.7(2)
C31 P2 C32 C33 66.19(19)
C30 N2 C33 C32 -4.5(3)
S2 N2 C33 C32 -143.97(18)
C34 C32 C33 N2 35.9(2)
P2 C32 C33 N2 -68.5(2)
N2 C30 C34 C32 49.6(2)
C31 C30 C34 C32 -63.0(2)
C33 C32 C34 C30 -52.4(2)
P2 C32 C34 C30 61.84(19)
O6 P2 C35 C36 -129.4(2)
C31 P2 C35 C36 -2.2(2)
C32 P2 C35 C36 100.0(2)
O6 P2 C35 C40 45.5(2)
C31 P2 C35 C40 172.68(19)
C32 P2 C35 C40 -85.2(2)
C40 C35 C36 C37 -2.6(4)
P2 C35 C36 C37 172.3(2)
C35 C36 C37 C38 1.7(4)
C36 C37 C38 C39 1.6(4)
C37 C38 C39 C44 176.2(3)
C37 C38 C39 C40 -3.8(4)
C44 C39 C40 C41 1.1(4)
C38 C39 C40 C41 -178.9(2)
C44 C39 C40 C35 -177.2(2)
C38 C39 C40 C35 2.9(4)
C36 C35 C40 C41 -177.8(2)
P2 C35 C40 C41 7.3(3)
C36 C35 C40 C39 0.3(3)
P2 C35 C40 C39 -174.58(18)
C39 C40 C41 C42 -1.6(4)
C35 C40 C41 C42 176.5(2)
C40 C41 C42 C43 0.8(4)
C41 C42 C43 C44 0.7(4)
C42 C43 C44 C39 -1.3(4)
C38 C39 C44 C43 -179.6(3)
C40 C39 C44 C43 0.4(4)
